data_7012412
loop_
_publ_author_name
'Caltagirone, Claudia'
'Bencini, Andrea'
'Demartin, Francesco'
'Devillanova, Francesco A.'
'Garau, Alessandra'
'Isaia, Francesco'
'Lippolis, Vito'
'Mariani, Palma'
'Papke, Ulrich'
'Tei, Lorenzo'
'Verani, Gaetano'

_publ_section_title
;
 Redox chemosensors: coordination chemistry towards CuII, ZnII, CdII,
 HgII, and PbII of 1-aza-4,10-dithia-7-oxacyclododecane ([12]aneNS2O)
 and its N-ferrocenylmethyl derivativeElectronic supplementary
 information (ESI) available: synthetic details including analytical
 and spectroscopic data for the isolated complexes. Ortep views of the
 coordination sphere around the metal centres in 1, 2 and 5. See
 http://www.rsc.org/suppdata/dt/b2/b210806m/
;
_journal_issue 5
_journal_name_full 'Dalton Transactions'
_journal_page_first 901
_journal_paper_doi 10.1039/b210806m
_journal_year 2003
_chemical_formula_moiety 'C8 H17 Cu N O S2 2+, 2 (Br 1-)'
_chemical_formula_sum 'C8 H17 Br2 Cu N O S2'
_chemical_formula_weight 430.71
_chemical_name_systematic
; 
? 
;
_space_group_IT_number 14
_symmetry_cell_setting monoclinic
_symmetry_space_group_name_Hall '-P 2yn'
_symmetry_space_group_name_H-M 'P 1 21/n 1'
_atom_sites_solution_hydrogens geom
_atom_sites_solution_primary direct
_atom_sites_solution_secondary difmap
_audit_creation_method SHELXL-97
_cell_angle_alpha 90.00
_cell_angle_beta 105.76(3)
_cell_angle_gamma 90.00
_cell_formula_units_Z 4
_cell_length_a 9.708(3)
_cell_length_b 10.823(4)
_cell_length_c 13.658(5)
_cell_measurement_reflns_used 25
_cell_measurement_temperature 293(2)
_cell_measurement_theta_max 13.30
_cell_measurement_theta_min 8.66
_cell_volume 1381.1(9)
_computing_structure_refinement 'SHELXL-97 (Sheldrick, 1997)'
_computing_structure_solution 'SHELXS-97 (Sheldrick, 1990)'
_diffrn_ambient_temperature 293(2)
_diffrn_measured_fraction_theta_full 0.998
_diffrn_measured_fraction_theta_max 0.998
_diffrn_measurement_device_type 'CAD4 diffractometer'
_diffrn_measurement_method omega
_diffrn_radiation_monochromator graphite
_diffrn_radiation_source 'fine-focus sealed tube'
_diffrn_radiation_type MoK\a
_diffrn_radiation_wavelength 0.71073
_diffrn_reflns_av_R_equivalents 0.0000
_diffrn_reflns_av_sigmaI/netI 0.0917
_diffrn_reflns_limit_h_max 11
_diffrn_reflns_limit_h_min 0
_diffrn_reflns_limit_k_max 12
_diffrn_reflns_limit_k_min 0
_diffrn_reflns_limit_l_max 15
_diffrn_reflns_limit_l_min -16
_diffrn_reflns_number 2427
_diffrn_reflns_theta_full 24.98
_diffrn_reflns_theta_max 24.98
_diffrn_reflns_theta_min 3.00
_diffrn_standards_interval_count 150
_diffrn_standards_number 3
_exptl_absorpt_coefficient_mu 7.646
_exptl_absorpt_correction_T_max 1.00
_exptl_absorpt_correction_T_min 0.51
_exptl_absorpt_correction_type psi-scan
_exptl_crystal_colour green
_exptl_crystal_density_diffrn 2.072
_exptl_crystal_density_method 'not measured'
_exptl_crystal_description prism
_exptl_crystal_F_000 844
_exptl_crystal_size_max 0.27
_exptl_crystal_size_mid 0.18
_exptl_crystal_size_min 0.08
_refine_diff_density_max 0.566
_refine_diff_density_min -0.562
_refine_diff_density_rms 0.125
_refine_ls_extinction_method none
_refine_ls_goodness_of_fit_ref 0.975
_refine_ls_hydrogen_treatment 'riding model'
_refine_ls_matrix_type full
_refine_ls_number_parameters 153
_refine_ls_number_reflns 2427
_refine_ls_number_restraints 0
_refine_ls_restrained_S_all 0.975
_refine_ls_R_factor_all 0.1162
_refine_ls_R_factor_gt 0.0316
_refine_ls_shift/su_max 0.001
_refine_ls_shift/su_mean 0.000
_refine_ls_structure_factor_coef Fsqd
_refine_ls_weighting_details 'calc w=1/[\s^2^(Fo^2^)+(0.0335P)^2^+0.0000P] where P=(Fo^2^+2Fc^2^)/3'
_refine_ls_weighting_scheme calc
_refine_ls_wR_factor_gt 0.0615
_refine_ls_wR_factor_ref 0.0737
_reflns_number_gt 1426
_reflns_number_total 2427
_reflns_threshold_expression >2sigma(I)
_cod_data_source_file b210806m.txt
_cod_data_source_block da146
_cod_depositor_comments
;
The following automatic conversions were performed:

'_exptl_absorpt_correction_type' tag value 'psi-scans' was replaced
with 'psi-scan' value.

Automatic conversion script
Id: cif_fix_values 1646 2011-03-28 12:23:43Z adriana 
;
_cod_original_cell_volume 1381.0(8)
_cod_original_sg_symbol_H-M P21/n
_cod_database_code 7012412

loop_
_symmetry_equiv_pos_as_xyz
'x, y, z'
'x+1/2, -y+1/2, z+1/2'
'-x, -y, -z'
'-x-1/2, y-1/2, -z-1/2'

loop_
_atom_site_label
_atom_site_type_symbol
_atom_site_fract_x
_atom_site_fract_y
_atom_site_fract_z
_atom_site_U_iso_or_equiv
_atom_site_adp_type
_atom_site_occupancy
_atom_site_symmetry_multiplicity
_atom_site_calc_flag
_atom_site_refinement_flags
_atom_site_disorder_assembly
_atom_site_disorder_group
Cu Cu 0.07697(7) 0.20623(6) 0.76409(5) 0.03176(19) Uani 1 1 d . . .
Br1 Br -0.04617(7) 0.39680(6) 0.70424(5) 0.0453(2) Uani 1 1 d . . .
Br2 Br 0.16574(7) 0.16178(6) 0.59951(4) 0.0432(2) Uani 1 1 d . . .
S4 S -0.14522(16) 0.10444(15) 0.74283(11) 0.0395(4) Uani 1 1 d . . .
S10 S 0.28984(16) 0.30494(14) 0.85792(11) 0.0357(4) Uani 1 1 d . . .
O7 O 0.0338(4) 0.2379(4) 0.9411(3) 0.0380(10) Uani 1 1 d . . .
N1 N 0.1714(5) 0.0427(4) 0.8201(3) 0.0305(11) Uani 1 1 d . . .
C2 C 0.0719(7) -0.0498(6) 0.8421(5) 0.0441(16) Uani 1 1 d . . .
H2A H 0.0564 -0.0325 0.9080 0.052(18) Uiso 1 1 calc R . .
H2B H 0.1140 -0.1314 0.8449 0.036(16) Uiso 1 1 calc R . .
C3 C -0.0701(7) -0.0479(6) 0.7616(5) 0.0467(17) Uani 1 1 d . . .
H3A H -0.1364 -0.1030 0.7816 0.039(16) Uiso 1 1 calc R . .
H3B H -0.0567 -0.0781 0.6979 0.08(2) Uiso 1 1 calc R . .
H H 0.1840 -0.0203 0.7439 0.14(3) Uiso 1 1 d R . .
C5 C -0.1854(7) 0.1339(6) 0.8640(5) 0.0476(17) Uani 1 1 d . . .
H5A H -0.2884 0.1405 0.8516 0.032(15) Uiso 1 1 calc R . .
H5B H -0.1541 0.0632 0.9082 0.06(2) Uiso 1 1 calc R . .
C6 C -0.1188(6) 0.2462(6) 0.9180(5) 0.0447(17) Uani 1 1 d . . .
H6A H -0.1517 0.3182 0.8758 0.046(18) Uiso 1 1 calc R . .
H6B H -0.1471 0.2557 0.9804 0.037(15) Uiso 1 1 calc R . .
C8 C 0.1021(7) 0.3523(6) 0.9758(4) 0.0450(16) Uani 1 1 d . . .
H8A H 0.0920 0.3713 1.0429 0.049(17) Uiso 1 1 calc R . .
H8B H 0.0580 0.4183 0.9299 0.08(2) Uiso 1 1 calc R . .
C9 C 0.2594(6) 0.3421(6) 0.9798(4) 0.0414(15) Uani 1 1 d . . .
H9A H 0.3030 0.2786 1.0285 0.040(17) Uiso 1 1 calc R . .
H9B H 0.3063 0.4198 1.0037 0.037(16) Uiso 1 1 calc R . .
C11 C 0.3902(6) 0.1631(5) 0.8874(5) 0.0426(16) Uani 1 1 d . . .
H11A H 0.4278 0.1407 0.8308 0.055(19) Uiso 1 1 calc R . .
H11B H 0.4706 0.1754 0.9468 0.044(17) Uiso 1 1 calc R . .
C12 C 0.2976(6) 0.0595(6) 0.9077(4) 0.0391(16) Uani 1 1 d . . .
H12A H 0.3527 -0.0165 0.9202 0.045(17) Uiso 1 1 calc R . .
H12B H 0.2669 0.0784 0.9679 0.041(16) Uiso 1 1 calc R . .

loop_
_atom_site_aniso_label
_atom_site_aniso_U_11
_atom_site_aniso_U_22
_atom_site_aniso_U_33
_atom_site_aniso_U_23
_atom_site_aniso_U_13
_atom_site_aniso_U_12
Cu 0.0318(4) 0.0326(4) 0.0311(4) 0.0057(3) 0.0089(3) 0.0013(4)
Br1 0.0496(4) 0.0394(4) 0.0479(4) 0.0138(3) 0.0150(3) 0.0125(3)
Br2 0.0535(4) 0.0468(4) 0.0358(3) 0.0026(3) 0.0233(3) 0.0013(3)
S4 0.0347(9) 0.0492(10) 0.0342(8) 0.0049(7) 0.0086(7) -0.0022(8)
S10 0.0388(9) 0.0352(9) 0.0348(8) -0.0008(7) 0.0129(7) -0.0002(8)
O7 0.031(2) 0.046(3) 0.038(2) -0.004(2) 0.0134(19) 0.002(2)
N1 0.033(3) 0.028(3) 0.028(3) 0.000(2) 0.004(2) 0.003(2)
C2 0.050(4) 0.034(4) 0.051(4) 0.011(3) 0.017(3) 0.003(3)
C3 0.050(4) 0.040(4) 0.055(4) -0.001(3) 0.022(4) -0.012(4)
C5 0.038(4) 0.061(5) 0.050(4) 0.008(4) 0.023(3) -0.002(4)
C6 0.044(4) 0.057(5) 0.041(4) 0.001(3) 0.026(3) 0.010(4)
C8 0.051(4) 0.052(4) 0.032(3) -0.012(3) 0.012(3) 0.003(4)
C9 0.049(4) 0.042(4) 0.032(3) -0.009(3) 0.009(3) -0.004(4)
C11 0.029(3) 0.041(4) 0.055(4) -0.007(3) 0.008(3) 0.002(3)
C12 0.041(4) 0.036(4) 0.037(4) 0.003(3) 0.005(3) 0.016(3)

loop_
_atom_type_symbol
_atom_type_description
_atom_type_scat_dispersion_real
_atom_type_scat_dispersion_imag
_atom_type_scat_source
Br Br -0.2901 2.4595 'International Tables Vol C Tables 4.2.6.8 and 6.1.1.4'
Cu Cu 0.3201 1.2651 'International Tables Vol C Tables 4.2.6.8 and 6.1.1.4'
S S 0.1246 0.1234 'International Tables Vol C Tables 4.2.6.8 and 6.1.1.4'
O O 0.0106 0.0060 'International Tables Vol C Tables 4.2.6.8 and 6.1.1.4'
N N 0.0061 0.0033 'International Tables Vol C Tables 4.2.6.8 and 6.1.1.4'
C C 0.0033 0.0016 'International Tables Vol C Tables 4.2.6.8 and 6.1.1.4'
H H 0.0000 0.0000 'International Tables Vol C Tables 4.2.6.8 and 6.1.1.4'

loop_
_geom_angle_atom_site_label_1
_geom_angle_atom_site_label_2
_geom_angle_atom_site_label_3
_geom_angle
_geom_angle_site_symmetry_1
_geom_angle_site_symmetry_3
_geom_angle_publ_flag
N1 Cu S4 86.80(13) . . ?
N1 Cu S10 87.21(13) . . ?
S4 Cu S10 155.14(6) . . ?
N1 Cu Br1 176.16(13) . . ?
S4 Cu Br1 90.29(5) . . ?
S10 Cu Br1 94.41(5) . . ?
N1 Cu O7 86.28(15) . . ?
S4 Cu O7 78.63(10) . . ?
S10 Cu O7 76.91(10) . . ?
Br1 Cu O7 90.70(9) . . ?
N1 Cu Br2 86.81(12) . . ?
S4 Cu Br2 107.79(5) . . ?
S10 Cu Br2 95.94(5) . . ?
Br1 Cu Br2 96.47(3) . . ?
O7 Cu Br2 170.28(9) . . ?
C3 S4 C5 102.1(3) . . ?
C3 S4 Cu 95.1(2) . . ?
C5 S4 Cu 102.7(2) . . ?
C11 S10 C9 101.3(3) . . ?
C11 S10 Cu 94.3(2) . . ?
C9 S10 Cu 105.1(2) . . ?
C8 O7 C6 112.3(5) . . ?
C8 O7 Cu 104.3(3) . . ?
C6 O7 Cu 102.9(3) . . ?
C12 N1 C2 111.4(4) . . ?
C12 N1 Cu 112.7(3) . . ?
C2 N1 Cu 114.3(3) . . ?
N1 C2 C3 111.1(5) . . ?
C2 C3 S4 111.8(4) . . ?
C6 C5 S4 115.0(4) . . ?
O7 C6 C5 110.2(5) . . ?
O7 C8 C9 108.8(5) . . ?
C8 C9 S10 113.4(4) . . ?
C12 C11 S10 111.1(4) . . ?
N1 C12 C11 110.4(5) . . ?

loop_
_geom_bond_atom_site_label_1
_geom_bond_atom_site_label_2
_geom_bond_distance
_geom_bond_site_symmetry_2
_geom_bond_publ_flag
Cu N1 2.044(4) . ?
Cu S4 2.3686(18) . ?
Cu S10 2.3697(18) . ?
Cu Br1 2.4125(12) . ?
Cu O7 2.587(4) . ?
Cu Br2 2.6607(12) . ?
S4 C3 1.793(6) . ?
S4 C5 1.829(6) . ?
S10 C11 1.804(6) . ?
S10 C9 1.812(5) . ?
O7 C8 1.423(7) . ?
O7 C6 1.431(6) . ?
N1 C12 1.473(6) . ?
N1 C2 1.478(7) . ?
C2 C3 1.512(8) . ?
C5 C6 1.477(8) . ?
C8 C9 1.517(8) . ?
C11 C12 1.508(8) . ?
